data_2312017
loop_
_publ_author_name
'Faizi, Md Serajul Haque'
'Dege, Necmi'
'Malinkin, Sergey'

_publ_section_title
;
 Crystal structure and DFT study of
 bis-{(<i>S</i>)-2-[(2-hy-droxy-benzyl)-amino]-4-methyl-penta-noato-\k<sup>2</sup><i>N</i>,<i>O</i>}(1,10-phenanthroline-\k<sup>2</sup><i>N</i>,<i>N</i>')nickel(II).
;
_journal_coeditor_code IM2482
_journal_issue 'Pt 9'
_journal_name_full 'Acta crystallographica. Section E, Crystallographic communications'
_journal_page_first 1393
_journal_page_last 1397
_journal_paper_doi 10.1107/S2056989017012014
_journal_volume 73
_journal_year 2017
_chemical_formula_iupac '[Ni (C13 H18 N O3)2 (C12 H8 N2)]'
_chemical_formula_moiety 'C25 H28 N3 O3 Ni'
_chemical_formula_sum 'C38 H44 N4 Ni O6'
_chemical_formula_weight 711.48
_chemical_name_systematic
Bis{(<i>S</i>)-2-[(2-hydroxybenzyl)amino]-4-methylpentanoato-\k^2^<i>N</i>,<i>O</i>}(1,10-phenanthroline-\k^2^<i>N</i>,<i>N</i>')nickel(II)
_space_group_crystal_system orthorhombic
_space_group_IT_number 19
_space_group_name_Hall 'P 2ac 2ab'
_space_group_name_H-M_alt 'P 21 21 21'
_atom_sites_solution_hydrogens geom
_audit_creation_method SHELXL-2016/6
_cell_angle_alpha 90
_cell_angle_beta 90
_cell_angle_gamma 90
_cell_formula_units_Z 4
_cell_length_a 12.9336(4)
_cell_length_b 14.5249(4)
_cell_length_c 19.9141(5)
_cell_measurement_reflns_used 9936
_cell_measurement_temperature 296(2)
_cell_measurement_theta_max 0.893
_cell_measurement_theta_min 0.861
_cell_volume 3741.05(18)
_computing_data_collection
;
APEX2 (Bruker, 2005)
;
_computing_data_reduction
;
SAINT (Bruker, 2005)
;
_computing_molecular_graphics
;
Mercury (Macrae <i>et al.</i>,  2008),
SHELXTL (Sheldrick, 2008) and
ORTEP-3 for Windows (Farrugia, 2012)
;
_computing_publication_material
;
SHELXL2016 (Sheldrick, 2015b) and PLATON (Spek, 2009)
;
_computing_structure_refinement
;
SHELXL2016 (Sheldrick, 2015b)
;
_computing_structure_solution
;
SHELXT2014 (Sheldrick, 2015a)
;
_diffrn_ambient_temperature 296(2)
_diffrn_measured_fraction_theta_full 0.998
_diffrn_measured_fraction_theta_max 0.995
_diffrn_measurement_device_type 'Bruker APEXII CCD area detector'
_diffrn_measurement_method 'phi and omega scans'
_diffrn_radiation_monochromator graphite
_diffrn_radiation_type MoK\a
_diffrn_radiation_wavelength 0.71073
_diffrn_reflns_av_R_equivalents 0.0291
_diffrn_reflns_limit_h_max 16
_diffrn_reflns_limit_h_min -16
_diffrn_reflns_limit_k_max 18
_diffrn_reflns_limit_k_min -18
_diffrn_reflns_limit_l_max 25
_diffrn_reflns_limit_l_min -25
_diffrn_reflns_number 29587
_diffrn_reflns_theta_full 25.242
_diffrn_reflns_theta_max 27.499
_diffrn_reflns_theta_min 1.735
_exptl_absorpt_coefficient_mu 0.568
_exptl_absorpt_correction_T_max 0.8950
_exptl_absorpt_correction_T_min 0.8482
_exptl_absorpt_correction_type multi-scan
_exptl_absorpt_process_details multi-scan
_exptl_crystal_colour blue
_exptl_crystal_density_diffrn 1.263
_exptl_crystal_description block
_exptl_crystal_F_000 1504
_exptl_crystal_size_max 0.30
_exptl_crystal_size_mid 0.22
_exptl_crystal_size_min 0.20
_refine_diff_density_max 0.761
_refine_diff_density_min -0.291
_refine_ls_abs_structure_details
;
Refined as an inversion twin
;
_refine_ls_abs_structure_Flack -0.010(18)
_refine_ls_extinction_method none
_refine_ls_goodness_of_fit_ref 0.948
_refine_ls_hydrogen_treatment constr
_refine_ls_matrix_type full
_refine_ls_number_parameters 449
_refine_ls_number_reflns 8568
_refine_ls_number_restraints 18
_refine_ls_restrained_S_all 1.003
_refine_ls_R_factor_all 0.0702
_refine_ls_R_factor_gt 0.0432
_refine_ls_shift/su_max 0.001
_refine_ls_shift/su_mean 0.000
_refine_ls_structure_factor_coef Fsqd
_refine_ls_weighting_details 'w=1/[\s^2^(Fo^2^)+(0.0876P)^2^] where P=(Fo^2^+2Fc^2^)/3'
_refine_ls_weighting_scheme calc
_refine_ls_wR_factor_gt 0.1177
_refine_ls_wR_factor_ref 0.1330
_reflns_number_gt 6012
_reflns_number_total 8568
_reflns_threshold_expression 'I > 2\s(I)'
_cod_data_source_file im2482sup1.cif
_cod_data_source_block I
_cod_database_code 2312017
_shelx_space_group_comment
;
The symmetry employed for this shelxl refinement is uniquely defined
by the following loop, which should always be used as a source of
symmetry information in preference to the above space-group names.
They are only intended as comments.
;

loop_
_space_group_symop_operation_xyz
'x, y, z'
'-x+1/2, -y, z+1/2'
'-x, y+1/2, -z+1/2'
'x+1/2, -y+1/2, -z'

loop_
_atom_site_type_symbol
_atom_site_label
_atom_site_fract_x
_atom_site_fract_y
_atom_site_fract_z
_atom_site_U_iso_or_equiv
_atom_site_adp_type
_atom_site_calc_flag
_atom_site_occupancy
Ni Ni1 0.52225(3) 0.50277(4) 0.46103(2) 0.04058(16) Uani d 1
O O5 0.6501(2) 0.5145(2) 0.52079(13) 0.0468(7) Uani d 1
O O2 0.3621(3) 0.7541(3) 0.41899(14) 0.0724(10) Uani d 1
H H2 0.311477 0.787276 0.413623 0.109 Uiso calc 1
O O1 0.6688(2) 0.2074(2) 0.43473(17) 0.0571(8) Uani d 1
H H1 0.720827 0.175450 0.431692 0.086 Uiso calc 1
O O4 0.4054(2) 0.5004(3) 0.53063(12) 0.0514(6) Uani d 1
O O6 0.7370(2) 0.6064(2) 0.58909(15) 0.0616(9) Uani d 1
O O3 0.3183(3) 0.4110(3) 0.60140(16) 0.0679(9) Uani d 1
N N4 0.4109(2) 0.4992(3) 0.38398(15) 0.0475(7) Uani d 1
N N2 0.5284(3) 0.6495(2) 0.47445(15) 0.0419(8) Uani d 1
H H2A 0.457126 0.670131 0.481619 0.050 Uiso calc 1
N N3 0.6159(3) 0.4852(3) 0.37583(17) 0.0503(9) Uani d 1
N N1 0.5230(3) 0.3595(2) 0.48649(15) 0.0435(8) Uani d 1
H H1A 0.595472 0.341573 0.492509 0.052 Uiso calc 1
C C38 0.4518(3) 0.4861(3) 0.3217(2) 0.0502(10) Uani d 1
C C37 0.5622(4) 0.4787(3) 0.3174(2) 0.0483(10) Uani d 1
C C1 0.5863(3) 0.1533(3) 0.45023(19) 0.0478(10) Uani d 1
C C20 0.4058(4) 0.7348(3) 0.3577(2) 0.0517(11) Uani d 1
C C25 0.5103(4) 0.7109(3) 0.35645(19) 0.0482(10) Uani d 1
C C6 0.4888(3) 0.1959(3) 0.45109(18) 0.0470(9) Uani d 1
C C14 0.6642(3) 0.5909(3) 0.54962(19) 0.0459(9) Uani d 1
C C13 0.3911(3) 0.4256(3) 0.5619(2) 0.0469(10) Uani d 1
C C2 0.5965(4) 0.0606(3) 0.4652(2) 0.0603(12) Uani d 1
H H2B 0.661691 0.033535 0.465867 0.072 Uiso calc 1
C C33 0.6104(5) 0.4661(3) 0.2544(2) 0.0616(13) Uani d 1
C C7 0.4781(3) 0.2962(3) 0.4355(2) 0.0482(9) Uani d 1
H H7A 0.511075 0.308224 0.392633 0.058 Uiso calc 1
H H7B 0.405176 0.310368 0.430582 0.058 Uiso calc 1
C C9 0.5481(4) 0.3555(4) 0.6112(2) 0.0568(12) Uani d 1
H H9A 0.593990 0.407310 0.603534 0.068 Uiso calc 1
H H9B 0.509724 0.367962 0.652028 0.068 Uiso calc 1
C C30 0.3934(4) 0.4825(3) 0.2632(2) 0.0652(14) Uani d 1
C C8 0.4719(3) 0.3501(3) 0.55296(18) 0.0464(10) Uani d 1
H H8 0.436947 0.290295 0.554666 0.056 Uiso calc 1
C C15 0.5844(3) 0.6659(3) 0.5380(2) 0.0488(9) Uani d 1
H H15 0.620696 0.724908 0.534388 0.059 Uiso calc 1
C C21 0.3505(4) 0.7395(3) 0.2990(2) 0.0633(12) Uani d 1
H H21 0.280440 0.753963 0.300120 0.076 Uiso calc 1
C C24 0.5575(4) 0.6950(3) 0.2947(2) 0.0569(11) Uani d 1
H H24 0.627329 0.679860 0.293289 0.068 Uiso calc 1
C C5 0.4047(4) 0.1405(4) 0.4663(2) 0.0647(13) Uani d 1
H H5 0.339253 0.166923 0.467603 0.078 Uiso calc 1
C C16 0.5130(5) 0.6701(4) 0.5987(2) 0.0756(15) Uani d 1
H H16A 0.554693 0.668247 0.639188 0.091 Uiso calc 1
H H16B 0.469059 0.616033 0.598668 0.091 Uiso calc 1
C C4 0.4145(5) 0.0476(4) 0.4798(3) 0.0767(17) Uani d 1
H H4 0.356250 0.012325 0.489077 0.092 Uiso calc 1
C C23 0.5026(5) 0.7013(3) 0.2357(2) 0.0642(13) Uani d 1
H H23 0.535243 0.691361 0.194712 0.077 Uiso calc 1
C C22 0.3988(5) 0.7226(4) 0.2379(2) 0.0678(14) Uani d 1
H H22 0.360883 0.725703 0.198237 0.081 Uiso calc 1
C C32 0.5485(6) 0.4609(4) 0.1963(3) 0.0774(16) Uani d 1
H H32 0.579803 0.451734 0.154833 0.093 Uiso calc 1
C C26 0.5726(4) 0.7091(3) 0.4201(2) 0.0526(10) Uani d 1
H H26A 0.641737 0.687488 0.409610 0.063 Uiso calc 1
H H26B 0.578654 0.771477 0.436947 0.063 Uiso calc 1
C C34 0.7167(5) 0.4601(4) 0.2532(3) 0.0755(16) Uani d 1
H H34 0.751273 0.451436 0.212747 0.091 Uiso calc 1
C C28 0.2451(4) 0.5091(4) 0.3321(3) 0.0772(15) Uani d 1
H H28 0.174436 0.518730 0.337209 0.093 Uiso calc 1
C C31 0.4447(7) 0.4688(4) 0.1996(2) 0.086(2) Uani d 1
H H31 0.405790 0.465412 0.160442 0.104 Uiso calc 1
C C3 0.5097(5) 0.0080(4) 0.4792(2) 0.0736(14) Uani d 1
H H3 0.516635 -0.054468 0.488318 0.088 Uiso calc 1
C C29 0.2855(5) 0.4945(5) 0.2700(3) 0.0809(16) Uani d 1
H H29 0.242723 0.492516 0.232541 0.097 Uiso calc 1
C C27 0.3098(3) 0.5095(4) 0.3884(2) 0.0614(12) Uani d 1
H H27 0.280372 0.517393 0.430589 0.074 Uiso calc 1
C C36 0.7183(4) 0.4780(4) 0.3723(3) 0.0621(13) Uani d 1
H H36 0.756573 0.480433 0.411765 0.075 Uiso calc 1
C C10 0.6139(4) 0.2694(4) 0.6222(3) 0.0733(15) Uani d 1
H H10 0.643633 0.252149 0.578763 0.088 Uiso calc 1
C C35 0.7705(5) 0.4669(4) 0.3114(3) 0.0821(17) Uani d 1
H H35 0.842317 0.464102 0.310735 0.098 Uiso calc 1
C C11 0.7018(5) 0.2873(6) 0.6694(3) 0.105(2) Uani d 1
H H11A 0.741147 0.339042 0.653607 0.157 Uiso calc 1
H H11B 0.745548 0.233966 0.671362 0.157 Uiso calc 1
H H11C 0.675180 0.300390 0.713330 0.157 Uiso calc 1
C C12 0.5484(7) 0.1884(5) 0.6466(4) 0.118(3) Uani d 1
H H12A 0.531973 0.196611 0.693223 0.177 Uiso calc 1
H H12B 0.586403 0.132159 0.640902 0.177 Uiso calc 1
H H12C 0.485621 0.185509 0.620937 0.177 Uiso calc 1
C C17 0.4436(7) 0.7575(8) 0.6008(3) 0.127(2) Uani d 1
H H17 0.417295 0.771165 0.555691 0.153 Uiso calc 1
C C19 0.3515(8) 0.7320(10) 0.6487(5) 0.198(5) Uani d 1
H H19A 0.345722 0.666232 0.651790 0.297 Uiso calc 1
H H19B 0.288408 0.756982 0.631046 0.297 Uiso calc 1
H H19C 0.364186 0.757147 0.692486 0.297 Uiso calc 1
C C18 0.5090(12) 0.8401(8) 0.6272(5) 0.193(4) Uani d 1
H H18A 0.532140 0.827174 0.672069 0.290 Uiso calc 1
H H18B 0.467315 0.894785 0.627429 0.290 Uiso calc 1
H H18C 0.567741 0.849136 0.598544 0.290 Uiso calc 1

loop_
_atom_site_aniso_label
_atom_site_aniso_U_11
_atom_site_aniso_U_22
_atom_site_aniso_U_33
_atom_site_aniso_U_12
_atom_site_aniso_U_13
_atom_site_aniso_U_23
Ni1 0.0418(2) 0.0431(3) 0.0368(2) 0.0001(3) -0.00271(18) 0.0003(2)
O5 0.0454(13) 0.0433(19) 0.0517(14) -0.0012(14) -0.0096(11) -0.0007(13)
O2 0.082(2) 0.090(3) 0.0458(17) 0.040(2) 0.0103(15) 0.0084(16)
O1 0.0533(16) 0.0481(19) 0.0699(19) -0.0028(15) -0.0016(15) 0.0030(15)
O4 0.0505(14) 0.0540(18) 0.0497(14) 0.0091(18) 0.0030(11) -0.0002(18)
O6 0.0625(18) 0.056(2) 0.0662(19) -0.0065(15) -0.0276(16) -0.0032(15)
O3 0.0606(18) 0.074(2) 0.070(2) -0.0105(17) 0.0182(17) -0.0040(17)
N4 0.0471(16) 0.0445(19) 0.0510(17) -0.001(2) -0.0075(13) 0.0064(19)
N2 0.0456(18) 0.0416(19) 0.0386(16) 0.0022(16) -0.0017(15) 0.0042(13)
N3 0.0548(19) 0.050(3) 0.0459(17) 0.0001(18) 0.0046(14) 0.0006(17)
N1 0.0477(19) 0.045(2) 0.0383(16) -0.0025(17) -0.0040(15) -0.0011(13)
C38 0.072(3) 0.037(3) 0.043(2) -0.004(2) -0.0118(17) 0.0045(17)
C37 0.070(2) 0.034(3) 0.041(2) -0.0006(19) 0.0002(19) 0.0013(16)
C1 0.061(2) 0.042(2) 0.041(2) -0.007(2) -0.0039(18) 0.0013(17)
C20 0.069(3) 0.042(3) 0.044(2) 0.013(2) 0.003(2) 0.0062(18)
C25 0.066(3) 0.036(2) 0.042(2) 0.002(2) 0.0048(19) 0.0047(16)
C6 0.055(2) 0.046(2) 0.040(2) -0.005(2) -0.0035(18) -0.0070(17)
C14 0.051(2) 0.046(3) 0.041(2) -0.0065(19) -0.0032(17) 0.0009(18)
C13 0.044(2) 0.056(3) 0.040(2) -0.009(2) -0.0013(17) -0.0047(19)
C2 0.082(3) 0.044(3) 0.055(3) -0.003(2) -0.004(2) -0.002(2)
C33 0.101(4) 0.037(3) 0.047(2) 0.000(2) 0.007(3) -0.0041(18)
C7 0.054(2) 0.047(3) 0.043(2) 0.003(2) -0.0104(19) -0.0044(17)
C9 0.074(3) 0.059(3) 0.038(2) -0.006(2) -0.003(2) -0.0003(19)
C30 0.095(4) 0.045(3) 0.055(3) -0.011(3) -0.025(2) 0.006(2)
C8 0.055(2) 0.046(3) 0.038(2) -0.0071(19) -0.0025(17) 0.0020(16)
C15 0.058(2) 0.046(2) 0.043(2) -0.0005(19) -0.008(2) -0.0009(18)
C21 0.077(3) 0.058(3) 0.055(3) 0.011(3) -0.008(2) 0.009(2)
C24 0.072(3) 0.050(3) 0.049(2) 0.004(2) 0.014(2) 0.008(2)
C5 0.065(3) 0.072(4) 0.057(3) -0.016(3) 0.008(2) -0.016(3)
C16 0.083(3) 0.099(4) 0.044(2) 0.026(3) -0.003(2) -0.016(2)
C4 0.097(4) 0.062(4) 0.071(3) -0.035(3) 0.021(3) -0.015(3)
C23 0.097(4) 0.052(3) 0.044(2) 0.008(3) 0.012(2) 0.0053(19)
C22 0.100(4) 0.062(3) 0.041(2) 0.001(3) -0.011(2) 0.007(2)
C32 0.126(5) 0.058(3) 0.048(3) 0.009(3) 0.000(3) -0.007(2)
C26 0.059(2) 0.047(3) 0.051(2) -0.001(2) 0.004(2) 0.0077(19)
C34 0.104(4) 0.061(3) 0.061(3) -0.001(3) 0.033(3) -0.008(2)
C28 0.057(2) 0.072(4) 0.103(4) -0.010(3) -0.031(3) 0.015(4)
C31 0.159(6) 0.060(4) 0.040(3) -0.002(4) -0.029(3) -0.003(2)
C3 0.119(4) 0.043(3) 0.059(3) -0.021(4) 0.014(3) 0.001(2)
C29 0.096(4) 0.068(4) 0.078(3) -0.013(4) -0.044(3) 0.013(3)
C27 0.057(2) 0.058(3) 0.069(3) -0.005(3) -0.006(2) 0.014(3)
C36 0.055(2) 0.068(4) 0.063(3) 0.004(2) 0.010(2) -0.001(2)
C10 0.073(3) 0.088(4) 0.059(3) 0.015(3) -0.012(3) 0.011(3)
C35 0.074(3) 0.085(5) 0.087(4) 0.000(3) 0.026(3) -0.019(3)
C11 0.084(4) 0.155(7) 0.075(4) 0.013(4) -0.019(3) 0.025(4)
C12 0.150(7) 0.074(5) 0.129(6) -0.005(5) -0.048(5) 0.043(4)
C17 0.133(5) 0.179(6) 0.069(3) 0.056(4) -0.008(3) -0.025(4)
C19 0.143(7) 0.323(12) 0.128(6) 0.110(8) 0.014(6) -0.057(8)
C18 0.293(11) 0.140(8) 0.147(7) 0.083(8) -0.016(9) -0.040(6)

loop_
_atom_type_symbol
_atom_type_description
_atom_type_scat_dispersion_real
_atom_type_scat_dispersion_imag
_atom_type_scat_source
C C 0.0033 0.0016 'International Tables Vol C Tables 4.2.6.8 and 6.1.1.4'
H H 0.0000 0.0000 'International Tables Vol C Tables 4.2.6.8 and 6.1.1.4'
N N 0.0061 0.0033 'International Tables Vol C Tables 4.2.6.8 and 6.1.1.4'
Ni Ni 0.3393 1.1124 'International Tables Vol C Tables 4.2.6.8 and 6.1.1.4'
O O 0.0106 0.0060 'International Tables Vol C Tables 4.2.6.8 and 6.1.1.4'

loop_
_geom_angle_atom_site_label_1
_geom_angle_atom_site_label_2
_geom_angle_atom_site_label_3
_geom_angle
O5 Ni1 O4 101.77(11)
O5 Ni1 N3 90.80(12)
O4 Ni1 N3 165.66(13)
O5 Ni1 N4 168.45(12)
O4 Ni1 N4 89.30(11)
N3 Ni1 N4 78.64(13)
O5 Ni1 N1 86.54(13)
O4 Ni1 N1 80.03(14)
N3 Ni1 N1 94.04(15)
N4 Ni1 N1 98.73(16)
O5 Ni1 N2 79.32(13)
O4 Ni1 N2 87.72(14)
N3 Ni1 N2 101.52(15)
N4 Ni1 N2 98.07(16)
N1 Ni1 N2 159.02(12)
C14 O5 Ni1 117.1(3)
C20 O2 H2 109.5
C1 O1 H1 109.5
C13 O4 Ni1 117.1(3)
C27 N4 C38 117.5(3)
C27 N4 Ni1 128.8(3)
C38 N4 Ni1 113.6(2)
C15 N2 C26 109.8(3)
C15 N2 Ni1 106.5(2)
C26 N2 Ni1 119.8(3)
C15 N2 H2A 106.7
C26 N2 H2A 106.7
Ni1 N2 H2A 106.7
C36 N3 C37 117.3(4)
C36 N3 Ni1 128.8(3)
C37 N3 Ni1 113.9(3)
C8 N1 C7 112.1(3)
C8 N1 Ni1 107.4(2)
C7 N1 Ni1 115.9(2)
C8 N1 H1A 107.0
C7 N1 H1A 107.0
Ni1 N1 H1A 107.0
N4 C38 C30 123.9(4)
N4 C38 C37 116.9(3)
C30 C38 C37 119.2(4)
N3 C37 C33 122.9(4)
N3 C37 C38 117.0(4)
C33 C37 C38 120.1(4)
O1 C1 C2 122.4(4)
O1 C1 C6 116.9(4)
C2 C1 C6 120.7(4)
O2 C20 C21 122.1(4)
O2 C20 C25 117.8(4)
C21 C20 C25 120.1(4)
C20 C25 C24 118.8(4)
C20 C25 C26 120.6(4)
C24 C25 C26 120.5(4)
C5 C6 C1 116.8(4)
C5 C6 C7 122.6(4)
C1 C6 C7 120.6(4)
O6 C14 O5 123.7(4)
O6 C14 C15 118.6(4)
O5 C14 C15 117.6(3)
O3 C13 O4 124.6(4)
O3 C13 C8 118.0(4)
O4 C13 C8 117.3(3)
C3 C2 C1 120.1(5)
C3 C2 H2B 120.0
C1 C2 H2B 120.0
C34 C33 C32 123.4(5)
C34 C33 C37 117.6(5)
C32 C33 C37 118.9(5)
N1 C7 C6 115.1(3)
N1 C7 H7A 108.5
C6 C7 H7A 108.5
N1 C7 H7B 108.5
C6 C7 H7B 108.5
H7A C7 H7B 107.5
C10 C9 C8 115.3(4)
C10 C9 H9A 108.4
C8 C9 H9A 108.4
C10 C9 H9B 108.4
C8 C9 H9B 108.4
H9A C9 H9B 107.5
C38 C30 C29 116.9(5)
C38 C30 C31 119.4(5)
C29 C30 C31 123.7(5)
N1 C8 C13 110.0(3)
N1 C8 C9 112.6(3)
C13 C8 C9 108.5(3)
N1 C8 H8 108.5
C13 C8 H8 108.5
C9 C8 H8 108.5
N2 C15 C16 112.9(4)
N2 C15 C14 110.4(3)
C16 C15 C14 108.7(4)
N2 C15 H15 108.3
C16 C15 H15 108.3
C14 C15 H15 108.3
C20 C21 C22 120.2(5)
C20 C21 H21 119.9
C22 C21 H21 119.9
C23 C24 C25 121.1(4)
C23 C24 H24 119.4
C25 C24 H24 119.4
C4 C5 C6 122.5(5)
C4 C5 H5 118.7
C6 C5 H5 118.7
C15 C16 C17 113.8(5)
C15 C16 H16A 108.8
C17 C16 H16A 108.8
C15 C16 H16B 108.8
C17 C16 H16B 108.8
H16A C16 H16B 107.7
C3 C4 C5 119.6(5)
C3 C4 H4 120.2
C5 C4 H4 120.2
C22 C23 C24 119.4(4)
C22 C23 H23 120.3
C24 C23 H23 120.3
C23 C22 C21 120.3(4)
C23 C22 H22 119.8
C21 C22 H22 119.8
C31 C32 C33 121.5(5)
C31 C32 H32 119.3
C33 C32 H32 119.3
N2 C26 C25 114.5(4)
N2 C26 H26A 108.6
C25 C26 H26A 108.6
N2 C26 H26B 108.6
C25 C26 H26B 108.6
H26A C26 H26B 107.6
C35 C34 C33 119.6(5)
C35 C34 H34 120.2
C33 C34 H34 120.2
C29 C28 C27 119.9(5)
C29 C28 H28 120.0
C27 C28 H28 120.0
C32 C31 C30 120.8(5)
C32 C31 H31 119.6
C30 C31 H31 119.6
C4 C3 C2 120.2(5)
C4 C3 H3 119.9
C2 C3 H3 119.9
C28 C29 C30 119.1(4)
C28 C29 H29 120.4
C30 C29 H29 120.4
N4 C27 C28 122.7(5)
N4 C27 H27 118.7
C28 C27 H27 118.7
N3 C36 C35 122.4(5)
N3 C36 H36 118.8
C35 C36 H36 118.8
C11 C10 C12 110.8(5)
C11 C10 C9 111.8(5)
C12 C10 C9 111.5(5)
C11 C10 H10 107.5
C12 C10 H10 107.5
C9 C10 H10 107.5
C34 C35 C36 120.2(5)
C34 C35 H35 119.9
C36 C35 H35 119.9
C10 C11 H11A 109.5
C10 C11 H11B 109.5
H11A C11 H11B 109.5
C10 C11 H11C 109.5
H11A C11 H11C 109.5
H11B C11 H11C 109.5
C10 C12 H12A 109.5
C10 C12 H12B 109.5
H12A C12 H12B 109.5
C10 C12 H12C 109.5
H12A C12 H12C 109.5
H12B C12 H12C 109.5
C19 C17 C16 105.2(8)
C19 C17 C18 112.8(8)
C16 C17 C18 108.8(7)
C19 C17 H17 110.0
C16 C17 H17 110.0
C18 C17 H17 110.0
C17 C19 H19A 109.5
C17 C19 H19B 109.5
H19A C19 H19B 109.5
C17 C19 H19C 109.5
H19A C19 H19C 109.5
H19B C19 H19C 109.5
C17 C18 H18A 109.5
C17 C18 H18B 109.5
H18A C18 H18B 109.5
C17 C18 H18C 109.5
H18A C18 H18C 109.5
H18B C18 H18C 109.5

loop_
_geom_bond_atom_site_label_1
_geom_bond_atom_site_label_2
_geom_bond_distance
Ni1 O5 2.044(2)
Ni1 O4 2.051(3)
Ni1 N3 2.101(3)
Ni1 N4 2.105(3)
Ni1 N1 2.141(3)
Ni1 N2 2.149(3)
O5 C14 1.262(5)
O2 C20 1.373(5)
O2 H2 0.8200
O1 C1 1.360(5)
O1 H1 0.8200
O4 C13 1.265(6)
O6 C14 1.247(5)
O3 C13 1.245(5)
N4 C27 1.318(5)
N4 C38 1.362(5)
N2 C15 1.477(5)
N2 C26 1.500(5)
N2 H2A 0.9800
N3 C36 1.330(6)
N3 C37 1.359(5)
N1 C8 1.486(5)
N1 C7 1.489(5)
N1 H1A 0.9800
C38 C30 1.389(6)
C38 C37 1.433(6)
C37 C33 1.414(6)
C1 C2 1.386(6)
C1 C6 1.405(6)
C20 C21 1.373(6)
C20 C25 1.395(7)
C25 C24 1.392(6)
C25 C26 1.502(6)
C6 C5 1.386(6)
C6 C7 1.496(6)
C14 C15 1.519(6)
C13 C8 1.525(6)
C2 C3 1.386(7)
C2 H2B 0.9300
C33 C34 1.377(9)
C33 C32 1.408(8)
C7 H7A 0.9700
C7 H7B 0.9700
C9 C10 1.529(8)
C9 C8 1.524(6)
C9 H9A 0.9700
C9 H9B 0.9700
C30 C29 1.413(8)
C30 C31 1.444(8)
C8 H8 0.9800
C15 C16 1.522(7)
C15 H15 0.9800
C21 C22 1.390(7)
C21 H21 0.9300
C24 C23 1.376(7)
C24 H24 0.9300
C5 C4 1.382(8)
C5 H5 0.9300
C16 C17 1.555(10)
C16 H16A 0.9700
C16 H16B 0.9700
C4 C3 1.359(8)
C4 H4 0.9300
C23 C22 1.379(8)
C23 H23 0.9300
C22 H22 0.9300
C32 C31 1.348(9)
C32 H32 0.9300
C26 H26A 0.9700
C26 H26B 0.9700
C34 C35 1.355(9)
C34 H34 0.9300
C28 C29 1.359(8)
C28 C27 1.398(6)
C28 H28 0.9300
C31 H31 0.9300
C3 H3 0.9300
C29 H29 0.9300
C27 H27 0.9300
C36 C35 1.397(7)
C36 H36 0.9300
C10 C11 1.497(8)
C10 C12 1.529(9)
C10 H10 0.9800
C35 H35 0.9300
C11 H11A 0.9600
C11 H11B 0.9600
C11 H11C 0.9600
C12 H12A 0.9600
C12 H12B 0.9600
C12 H12C 0.9600
C17 C19 1.570(14)
C17 C18 1.560(15)
C17 H17 0.9800
C19 H19A 0.9600
C19 H19B 0.9600
C19 H19C 0.9600
C18 H18A 0.9600
C18 H18B 0.9600
C18 H18C 0.9600

loop_
_geom_hbond_atom_site_label_D
_geom_hbond_atom_site_label_H
_geom_hbond_atom_site_label_A
_geom_hbond_site_symmetry_A
_geom_hbond_distance_DH
_geom_hbond_distance_HA
_geom_hbond_distance_DA
_geom_hbond_angle_DHA
O2 H2 O6 4_466 0.82 1.82 2.597(5) 157.6
O1 H1 O3 4_556 0.82 1.90 2.686(5) 161.0
N2 H2A O2 . 0.98 2.13 2.856(5) 129.2
N1 H1A O1 . 0.98 2.45 3.082(5) 121.6
C2 H2B O3 4_556 0.93 2.56 3.187(6) 125.3
C9 H9A O5 . 0.97 2.38 3.212(6) 143.4
C16 H16B O4 . 0.97 2.31 3.140(7) 143.0
C27 H27 O4 . 0.93 2.58 3.094(5) 115.5
C36 H36 O5 . 0.93 2.62 3.132(6) 115.4

loop_
_geom_torsion_atom_site_label_1
_geom_torsion_atom_site_label_2
_geom_torsion_atom_site_label_3
_geom_torsion_atom_site_label_4
_geom_torsion
C27 N4 C38 C30 -0.5(7)
Ni1 N4 C38 C30 -179.2(4)
C27 N4 C38 C37 177.6(5)
Ni1 N4 C38 C37 -1.2(5)
C36 N3 C37 C33 -0.8(7)
Ni1 N3 C37 C33 -179.5(3)
C36 N3 C37 C38 179.7(4)
Ni1 N3 C37 C38 0.9(5)
N4 C38 C37 N3 0.2(7)
C30 C38 C37 N3 178.3(4)
N4 C38 C37 C33 -179.4(4)
C30 C38 C37 C33 -1.2(7)
O2 C20 C25 C24 -177.1(4)
C21 C20 C25 C24 2.1(7)
O2 C20 C25 C26 -1.6(6)
C21 C20 C25 C26 177.6(4)
O1 C1 C6 C5 179.5(4)
C2 C1 C6 C5 -1.1(6)
O1 C1 C6 C7 0.0(5)
C2 C1 C6 C7 179.5(4)
Ni1 O5 C14 O6 177.6(3)
Ni1 O5 C14 C15 0.9(5)
Ni1 O4 C13 O3 -173.8(3)
Ni1 O4 C13 C8 9.4(4)
O1 C1 C2 C3 -178.6(4)
C6 C1 C2 C3 2.0(7)
N3 C37 C33 C34 0.0(7)
C38 C37 C33 C34 179.6(5)
N3 C37 C33 C32 -179.5(4)
C38 C37 C33 C32 0.0(7)
C8 N1 C7 C6 -62.0(5)
Ni1 N1 C7 C6 174.2(3)
C5 C6 C7 N1 112.1(4)
C1 C6 C7 N1 -68.5(5)
N4 C38 C30 C29 0.9(7)
C37 C38 C30 C29 -177.1(5)
N4 C38 C30 C31 179.7(5)
C37 C38 C30 C31 1.7(7)
C7 N1 C8 C13 -98.4(4)
Ni1 N1 C8 C13 30.0(4)
C7 N1 C8 C9 140.4(4)
Ni1 N1 C8 C9 -91.2(4)
O3 C13 C8 N1 155.4(4)
O4 C13 C8 N1 -27.6(5)
O3 C13 C8 C9 -80.9(5)
O4 C13 C8 C9 96.1(4)
C10 C9 C8 N1 -75.5(5)
C10 C9 C8 C13 162.4(4)
C26 N2 C15 C16 138.5(4)
Ni1 N2 C15 C16 -90.4(4)
C26 N2 C15 C14 -99.6(4)
Ni1 N2 C15 C14 31.5(4)
O6 C14 C15 N2 159.8(3)
O5 C14 C15 N2 -23.3(5)
O6 C14 C15 C16 -75.8(5)
O5 C14 C15 C16 101.1(5)
O2 C20 C21 C22 177.6(5)
C25 C20 C21 C22 -1.6(7)
C20 C25 C24 C23 -0.9(6)
C26 C25 C24 C23 -176.4(4)
C1 C6 C5 C4 -0.4(6)
C7 C6 C5 C4 179.0(4)
N2 C15 C16 C17 -70.1(6)
C14 C15 C16 C17 167.1(5)
C6 C5 C4 C3 1.1(7)
C25 C24 C23 C22 -0.8(7)
C24 C23 C22 C21 1.4(8)
C20 C21 C22 C23 -0.2(8)
C34 C33 C32 C31 -178.7(5)
C37 C33 C32 C31 0.8(8)
C15 N2 C26 C25 -169.7(3)
Ni1 N2 C26 C25 66.6(4)
C20 C25 C26 N2 55.0(6)
C24 C25 C26 N2 -129.5(4)
C32 C33 C34 C35 179.2(5)
C37 C33 C34 C35 -0.3(7)
C33 C32 C31 C30 -0.3(8)
C38 C30 C31 C32 -0.9(8)
C29 C30 C31 C32 177.7(6)
C5 C4 C3 C2 -0.1(8)
C1 C2 C3 C4 -1.4(7)
C27 C28 C29 C30 -1.7(9)
C38 C30 C29 C28 0.2(8)
C31 C30 C29 C28 -178.5(5)
C38 N4 C27 C28 -1.1(8)
Ni1 N4 C27 C28 177.4(4)
C29 C28 C27 N4 2.3(9)
C37 N3 C36 C35 1.8(8)
Ni1 N3 C36 C35 -179.7(4)
C8 C9 C10 C11 167.2(4)
C8 C9 C10 C12 -68.1(6)
C33 C34 C35 C36 1.3(8)
N3 C36 C35 C34 -2.1(9)
C15 C16 C17 C19 159.5(6)
C15 C16 C17 C18 -79.4(7)

_cod_database_fobs_code 2312017
